data_7712629
loop_
_publ_author_name
'Li, Qing-Qing'
'Pan, Xue-Wei'
'Zhai, Lu'
'Zhang, Jin'
'Ren, Xiaoming'

_publ_section_title
;
 A {Cu2I3&#x2212;}\\infty Chain Hybrid with Two-step Phase Transition,
 Switchable Dielectrics, Thermochromism and Piezochromism
;
_journal_name_full 'Dalton Transactions'
_journal_paper_doi 10.1039/D3DT00650F
_journal_year 2023
_chemical_formula_sum 'C5 H14 Cu2 I3 N'
_chemical_formula_weight 595.95
_space_group_crystal_system monoclinic
_space_group_IT_number 14
_space_group_name_Hall '-P 2yn'
_space_group_name_H-M_alt 'P 1 21/n 1'
_atom_sites_solution_hydrogens geom
_audit_creation_method SHELXL-2014/7
_audit_update_record
;
2022-10-29 deposited with the CCDC.	2023-03-15 downloaded from the CCDC.
;
_cell_angle_alpha 90
_cell_angle_beta 94.641(2)
_cell_angle_gamma 90
_cell_formula_units_Z 4
_cell_length_a 8.3123(6)
_cell_length_b 17.2607(14)
_cell_length_c 9.8344(8)
_cell_measurement_temperature 360(2)
_cell_volume 1406.38(19)
_computing_structure_refinement 'SHELXL-2014/7 (Sheldrick, 2014)'
_diffrn_ambient_temperature 360(2)
_diffrn_measured_fraction_theta_full 0.993
_diffrn_measured_fraction_theta_max 0.992
_diffrn_radiation_type MoK\a
_diffrn_radiation_wavelength 0.71073
_diffrn_reflns_av_R_equivalents 0.0395
_diffrn_reflns_av_unetI/netI 0.0328
_diffrn_reflns_Laue_measured_fraction_full 0.993
_diffrn_reflns_Laue_measured_fraction_max 0.992
_diffrn_reflns_limit_h_max 10
_diffrn_reflns_limit_h_min -9
_diffrn_reflns_limit_k_max 21
_diffrn_reflns_limit_k_min -20
_diffrn_reflns_limit_l_max 12
_diffrn_reflns_limit_l_min -12
_diffrn_reflns_number 10245
_diffrn_reflns_point_group_measured_fraction_full 0.993
_diffrn_reflns_point_group_measured_fraction_max 0.992
_diffrn_reflns_theta_full 25.242
_diffrn_reflns_theta_max 26.371
_diffrn_reflns_theta_min 2.727
_exptl_absorpt_coefficient_mu 9.567
_exptl_crystal_colour colorless
_exptl_crystal_density_diffrn 2.815
_exptl_crystal_F_000 1072
_refine_diff_density_max 1.869
_refine_diff_density_min -0.872
_refine_diff_density_rms 0.153
_refine_ls_extinction_coef 0.0027(6)
_refine_ls_extinction_expression Fc^*^=kFc[1+0.001xFc^2^\l^3^/sin(2\q)]^-1/4^
_refine_ls_extinction_method 'SHELXL-2014/7 (Sheldrick 2014'
_refine_ls_goodness_of_fit_ref 1.063
_refine_ls_hydrogen_treatment constr
_refine_ls_matrix_type full
_refine_ls_number_parameters 105
_refine_ls_number_reflns 2855
_refine_ls_number_restraints 81
_refine_ls_restrained_S_all 1.052
_refine_ls_R_factor_all 0.0911
_refine_ls_R_factor_gt 0.0586
_refine_ls_shift/su_max 0.000
_refine_ls_shift/su_mean 0.000
_refine_ls_structure_factor_coef Fsqd
_refine_ls_weighting_details 'w=1/[\s^2^(Fo^2^)+(0.0708P)^2^+8.9426P] where P=(Fo^2^+2Fc^2^)/3'
_refine_ls_weighting_scheme calc
_refine_ls_wR_factor_gt 0.1535
_refine_ls_wR_factor_ref 0.1779
_reflns_Friedel_coverage 0.000
_reflns_number_gt 1808
_reflns_number_total 2855
_reflns_threshold_expression 'I > 2\s(I)'
_cod_data_source_file d3dt00650f2.cif
_cod_data_source_block 1
_cod_original_sg_symbol_H-M 'P 21/n'
_cod_database_code 7712629
_shelx_shelxl_version_number 2014/7
_shelx_space_group_comment
;
The symmetry employed for this shelxl refinement is uniquely defined
by the following loop, which should always be used as a source of
symmetry information in preference to the above space-group names.
They are only intended as comments.
;

loop_
_space_group_symop_operation_xyz
'x, y, z'
'-x+1/2, y+1/2, -z+1/2'
'-x, -y, -z'
'x-1/2, -y-1/2, z-1/2'

loop_
_atom_site_label
_atom_site_type_symbol
_atom_site_fract_x
_atom_site_fract_y
_atom_site_fract_z
_atom_site_U_iso_or_equiv
_atom_site_adp_type
_atom_site_occupancy
_atom_site_site_symmetry_order
_atom_site_calc_flag
_atom_site_refinement_flags_posn
_atom_site_refinement_flags_adp
_atom_site_refinement_flags_occupancy
_atom_site_disorder_assembly
_atom_site_disorder_group
Cu1 Cu 0.6094(2) 0.50596(16) 0.4074(3) 0.1303(9) Uani 1 1 d . . . . .
Cu2 Cu 0.8776(2) 0.45005(16) 0.4716(3) 0.1282(8) Uani 1 1 d . . . . .
I1 I 0.85669(11) 0.61507(6) 0.45734(10) 0.0883(4) Uani 1 1 d . . . . .
I2 I 0.72412(13) 0.40470(7) 0.23970(11) 0.1058(4) Uani 1 1 d . . . . .
I3 I 0.34475(11) 0.57101(7) 0.33329(10) 0.0957(4) Uani 1 1 d . . . . .
N1 N 0.788(4) 0.6569(15) 0.981(3) 0.245(5) Uani 1 1 d D U . . .
C4 C 0.939(4) 0.6430(17) 1.059(3) 0.245(5) Uani 1 1 d D U . . .
H4A H 1.0044 0.6040 1.0187 0.294 Uiso 1 1 calc DR U . . .
H4B H 0.9259 0.6300 1.1538 0.294 Uiso 1 1 calc DR U . . .
C3 C 0.789(4) 0.678(2) 0.843(3) 0.245(5) Uani 1 1 d D U . . .
H3A H 0.8945 0.6695 0.8128 0.367 Uiso 1 1 calc R U . . .
H3B H 0.7622 0.7323 0.8331 0.367 Uiso 1 1 calc R U . . .
H3C H 0.7111 0.6479 0.7890 0.367 Uiso 1 1 calc DR U . . .
C5 C 1.006(4) 0.7280(17) 1.042(3) 0.245(5) Uani 1 1 d D U . . .
H5A H 1.0162 0.7379 0.9468 0.368 Uiso 1 1 calc R U . . .
H5B H 1.1091 0.7330 1.0918 0.368 Uiso 1 1 calc R U . . .
H5C H 0.9317 0.7646 1.0758 0.368 Uiso 1 1 calc R U . . .
C1 C 0.658(4) 0.685(2) 1.055(3) 0.245(5) Uani 1 1 d D U . . .
H1A H 0.6645 0.7402 1.0621 0.367 Uiso 1 1 calc R U . . .
H1B H 0.6659 0.6625 1.1447 0.367 Uiso 1 1 calc R U . . .
H1C H 0.5570 0.6705 1.0076 0.367 Uiso 1 1 calc R U . . .
C2 C 0.760(3) 0.5735(16) 0.961(3) 0.245(5) Uani 1 1 d D U . . .
H2A H 0.8278 0.5547 0.8930 0.368 Uiso 1 1 calc DR U . . .
H2B H 0.6492 0.5647 0.9306 0.368 Uiso 1 1 calc DR U . . .
H2C H 0.7865 0.5467 1.0451 0.368 Uiso 1 1 calc DR U . . .

loop_
_atom_site_aniso_label
_atom_site_aniso_U_11
_atom_site_aniso_U_22
_atom_site_aniso_U_33
_atom_site_aniso_U_23
_atom_site_aniso_U_13
_atom_site_aniso_U_12
Cu1 0.0950(14) 0.165(2) 0.1302(17) -0.0170(16) 0.0032(12) 0.0408(14)
Cu2 0.0944(14) 0.149(2) 0.1371(19) -0.0183(15) -0.0186(13) 0.0283(13)
I1 0.0762(6) 0.0863(7) 0.1013(7) 0.0055(5) 0.0000(4) 0.0026(4)
I2 0.1006(7) 0.1245(9) 0.0910(7) -0.0262(6) 0.0002(5) 0.0105(6)
I3 0.0776(6) 0.1173(8) 0.0938(7) 0.0228(5) 0.0166(4) 0.0144(5)
N1 0.245(5) 0.245(5) 0.245(5) 0.0000(10) 0.0197(10) 0.0000(10)
C4 0.245(5) 0.245(5) 0.245(5) 0.0000(8) 0.0198(9) 0.0000(8)
C3 0.245(5) 0.245(5) 0.245(5) 0.0000(13) 0.0197(12) -0.0001(15)
C5 0.245(5) 0.245(5) 0.245(5) -0.0001(14) 0.0198(15) -0.0002(13)
C1 0.245(5) 0.245(5) 0.245(5) -0.0002(14) 0.0197(13) 0.0000(14)
C2 0.245(5) 0.245(5) 0.245(5) -0.0001(12) 0.0197(14) 0.0000(12)

loop_
_atom_type_symbol
_atom_type_description
_atom_type_scat_dispersion_real
_atom_type_scat_dispersion_imag
_atom_type_scat_source
C C 0.0033 0.0016 'International Tables Vol C Tables 4.2.6.8 and 6.1.1.4'
H H 0.0000 0.0000 'International Tables Vol C Tables 4.2.6.8 and 6.1.1.4'
N N 0.0061 0.0033 'International Tables Vol C Tables 4.2.6.8 and 6.1.1.4'
Cu Cu 0.3201 1.2651 'International Tables Vol C Tables 4.2.6.8 and 6.1.1.4'
I I -0.4742 1.8119 'International Tables Vol C Tables 4.2.6.8 and 6.1.1.4'

loop_
_geom_angle_atom_site_label_1
_geom_angle_atom_site_label_2
_geom_angle_atom_site_label_3
_geom_angle
_geom_angle_site_symmetry_1
_geom_angle_site_symmetry_3
_geom_angle_publ_flag
I3 Cu1 I2 117.73(9) . . ?
I3 Cu1 Cu1 66.88(8) . 3_666 ?
I2 Cu1 Cu1 132.33(18) . 3_666 ?
I3 Cu1 I1 111.20(10) . . ?
I2 Cu1 I1 104.96(8) . . ?
Cu1 Cu1 I1 117.43(14) 3_666 . ?
I3 Cu1 I3 120.79(9) . 3_666 ?
I2 Cu1 I3 102.72(9) . 3_666 ?
Cu1 Cu1 I3 53.91(9) 3_666 3_666 ?
I1 Cu1 I3 96.47(7) . 3_666 ?
I1 Cu2 I2 117.24(10) 3_766 . ?
I1 Cu2 Cu2 66.30(8) 3_766 3_766 ?
I2 Cu2 Cu2 132.35(17) . 3_766 ?
I1 Cu2 I3 111.37(10) 3_766 3_666 ?
I2 Cu2 I3 104.74(8) . 3_666 ?
Cu2 Cu2 I3 118.16(14) 3_766 3_666 ?
I1 Cu2 I1 120.38(9) 3_766 . ?
I2 Cu2 I1 103.30(9) . . ?
Cu2 Cu2 I1 54.07(9) 3_766 . ?
I3 Cu2 I1 97.03(8) 3_666 . ?
Cu2 I1 Cu1 111.23(8) 3_766 . ?
Cu2 I1 Cu2 59.62(9) 3_766 . ?
Cu1 I1 Cu2 51.62(6) . . ?
Cu1 I2 Cu2 55.70(7) . . ?
Cu1 I3 Cu2 110.69(8) . 3_666 ?
Cu1 I3 Cu1 59.21(9) . 3_666 ?
Cu2 I3 Cu1 51.52(6) 3_666 3_666 ?
C3 N1 C1 118(3) . . ?
C3 N1 C4 119(3) . . ?
C1 N1 C4 116(3) . . ?
C3 N1 C2 98(2) . . ?
C1 N1 C2 107(3) . . ?
C4 N1 C2 91.7(14) . . ?
N1 C4 C5 95(3) . . ?

loop_
_geom_bond_atom_site_label_1
_geom_bond_atom_site_label_2
_geom_bond_distance
_geom_bond_site_symmetry_2
_geom_bond_publ_flag
Cu1 I3 2.524(2) . ?
Cu1 I2 2.634(3) . ?
Cu1 Cu1 2.684(5) 3_666 ?
Cu1 I1 2.802(3) . ?
Cu1 I3 2.873(3) 3_666 ?
Cu2 I1 2.526(2) 3_766 ?
Cu2 I2 2.640(2) . ?
Cu2 Cu2 2.691(5) 3_766 ?
Cu2 I3 2.794(3) 3_666 ?
Cu2 I1 2.856(3) . ?
I1 Cu2 2.526(2) 3_766 ?
I3 Cu2 2.794(3) 3_666 ?
I3 Cu1 2.873(3) 3_666 ?
N1 C3 1.408(18) . ?
N1 C1 1.432(18) . ?
N1 C4 1.441(18) . ?
N1 C2 1.468(18) . ?
C4 C5 1.581(10) . ?
